data_2103860
loop_
_publ_author_name
'Bowes, Katharine F.'
'Ferguson, George'
'Lough, Alan J.'
'Glidewell, Christopher'

_publ_section_title
;
 Phosphonopropionic acid as a building block in supramolecular
 chemistry: salts with organic diamines
;
_journal_issue 2
_journal_name_full 'Acta Crystallographica Section B'
_journal_page_first 248
_journal_page_last 262
_journal_paper_doi 10.1107/S0108768102021237
_journal_volume 59
_journal_year 2003
_chemical_formula_moiety 'C4 H12 N2 2+, C3 H5 O5 P 2-'
_chemical_formula_sum 'C7 H17 N2 O5 P'
_chemical_formula_weight 240.20
_chemical_name_systematic
;
Piperazine--phosphonopropionic acid (1/1)
;
_space_group_IT_number 14
_symmetry_cell_setting monoclinic
_symmetry_space_group_name_Hall '-P 2yn'
_symmetry_space_group_name_H-M 'P 1 21/n 1'
_atom_sites_solution_hydrogens geom
_atom_sites_solution_primary direct
_atom_sites_solution_secondary difmap
_cell_angle_alpha 90.00
_cell_angle_beta 94.0540(12)
_cell_angle_gamma 90.00
_cell_formula_units_Z 4
_cell_length_a 10.6065(3)
_cell_length_b 7.9214(2)
_cell_length_c 12.8892(4)
_cell_measurement_reflns_used 2230
_cell_measurement_temperature 150.0(10)
_cell_measurement_theta_max 27.50
_cell_measurement_theta_min 3.02
_cell_volume 1080.22(5)
_computing_cell_refinement 'DENZO-SMN (Otwinowski & Minor, 1997)'
_computing_data_collection 'Kappa-CCD server software (Nonius, 1997)'
_computing_data_reduction 'DENZO-SMN (Otwinowski & Minor, 1997)'
_computing_molecular_graphics 'PLATON (Spek, 2002)'
_computing_publication_material 'SHELXL-97 (Sheldrick, 1997a) and PRPKAPPA (Ferguson, 1999)'
_computing_structure_refinement 'SHELXL-97 (Sheldrick, 1997a)'
_computing_structure_solution 'SHELXS-97 (Sheldrick, 1997b)'
_diffrn_ambient_temperature 150.0(10)
_diffrn_measured_fraction_theta_full 0.993
_diffrn_measured_fraction_theta_max 0.984
_diffrn_measurement_device_type Kappa-CCD
_diffrn_measurement_method '\f scans, and \w scans with \k offsets'
_diffrn_radiation_monochromator graphite
_diffrn_radiation_source 'fine-focus sealed X-ray tube'
_diffrn_radiation_type 'Mo K\a'
_diffrn_radiation_wavelength 0.71073
_diffrn_reflns_av_R_equivalents 0.028
_diffrn_reflns_av_sigmaI/netI 0.0530
_diffrn_reflns_limit_h_max 13
_diffrn_reflns_limit_h_min -13
_diffrn_reflns_limit_k_max 9
_diffrn_reflns_limit_k_min -10
_diffrn_reflns_limit_l_max 16
_diffrn_reflns_limit_l_min -16
_diffrn_reflns_number 6785
_diffrn_reflns_theta_full 25.50
_diffrn_reflns_theta_max 27.50
_diffrn_reflns_theta_min 3.02
_diffrn_standards_decay_% 0
_exptl_absorpt_coefficient_mu 0.260
_exptl_absorpt_correction_T_max 0.971
_exptl_absorpt_correction_T_min 0.904
_exptl_absorpt_correction_type multi-scan
_exptl_absorpt_process_details 'DENZO-SMN (Otwinowski & Minor, 1997)'
_exptl_crystal_colour colourless
_exptl_crystal_density_diffrn 1.477
_exptl_crystal_density_method 'not measured'
_exptl_crystal_description plate
_exptl_crystal_F_000 512
_exptl_crystal_size_max 0.30
_exptl_crystal_size_mid 0.28
_exptl_crystal_size_min 0.15
_refine_diff_density_max 0.287
_refine_diff_density_min -0.387
_refine_ls_extinction_method none
_refine_ls_goodness_of_fit_ref 1.041
_refine_ls_hydrogen_treatment constr
_refine_ls_matrix_type full
_refine_ls_number_parameters 137
_refine_ls_number_reflns 2447
_refine_ls_number_restraints 0
_refine_ls_restrained_S_all 1.041
_refine_ls_R_factor_all 0.0443
_refine_ls_R_factor_gt 0.0343
_refine_ls_shift/su_max 0.001
_refine_ls_shift/su_mean 0.000
_refine_ls_structure_factor_coef Fsqd
_refine_ls_weighting_details 'w=1/[\s^2^(Fo^2^)+(0.0261P)^2^+0.5908P] where P=(Fo^2^+2Fc^2^)/3'
_refine_ls_weighting_scheme calc
_refine_ls_wR_factor_gt 0.0849
_refine_ls_wR_factor_ref 0.0908
_reflns_number_gt 2048
_reflns_number_total 2447
_reflns_threshold_expression >2\s(I)
_cod_data_source_file bm0061.cif
_cod_data_source_block III
_cod_depositor_comments
;
The following automatic conversions were performed:
'_exptl_absorpt_correction_type' value 'Multi-scan' changed to
'multi-scan' according to
'/home/saulius/struct/CIF-dictionaries/cif_core.dic' dictionary named
'cif_core.dic' version 2.4.1 from 2010-06-29.

Automatic conversion script
Id: cif_fix_enum 1527 2010-12-29 10:47:43Z saulius 

The following automatic conversions were performed:

'_exptl_absorpt_correction_type' value 'Multi-scan' changed to
'multi-scan' according to
/home/saulius/struct/CIF-dictionaries/cif_core.dic dictionary named
'cif_core.dic' version 2.4.1 from 2010-06-29.

Automatic conversion script
Id: cif_fix_values 1715 2011-07-08 13:25:40Z adriana 
;
_cod_original_sg_symbol_H-M 'P 21/n'
_cod_database_code 2103860
_cod_database_fobs_code 2103860

loop_
_symmetry_equiv_pos_as_xyz
'x, y, z'
'-x+1/2, y+1/2, -z+1/2'
'-x, -y, -z'
'x-1/2, -y-1/2, z-1/2'

loop_
_atom_site_label
_atom_site_fract_x
_atom_site_fract_y
_atom_site_fract_z
_atom_site_U_iso_or_equiv
_atom_site_adp_type
_atom_site_calc_flag
_atom_site_refinement_flags
_atom_site_occupancy
_atom_site_type_symbol
P1 -0.14995(3) 0.38468(5) 0.30764(3) 0.01246(12) Uani d . 1 P
O1 0.31411(11) 0.55269(17) 0.28397(9) 0.0255(3) Uani d . 1 O
O2 0.18824(11) 0.58144(17) 0.13997(9) 0.0252(3) Uani d . 1 O
O3 -0.28138(10) 0.41331(14) 0.24556(9) 0.0194(3) Uani d . 1 O
O4 -0.11942(10) 0.19878(13) 0.29566(9) 0.0174(2) Uani d . 1 O
O5 -0.15216(10) 0.44479(15) 0.41824(8) 0.0182(3) Uani d . 1 O
C1 0.20731(15) 0.5426(2) 0.23447(12) 0.0177(3) Uani d . 1 C
C2 0.09908(14) 0.4697(2) 0.29166(12) 0.0180(3) Uani d . 1 C
C3 -0.03428(14) 0.5046(2) 0.24297(12) 0.0160(3) Uani d . 1 C
N11 0.36504(12) 0.51669(18) 0.48988(10) 0.0201(3) Uani d . 1 N
C12 0.44696(16) 0.6649(2) 0.51645(13) 0.0223(4) Uani d . 1 C
C13 0.57438(16) 0.6432(2) 0.47229(13) 0.0217(4) Uani d . 1 C
N21 0.42462(12) 0.57172(16) 0.07702(10) 0.0148(3) Uani d . 1 N
C22 0.43507(15) 0.6577(2) -0.02486(12) 0.0179(3) Uani d . 1 C
C23 0.55922(16) 0.6144(2) -0.06889(12) 0.0183(3) Uani d . 1 C
H3 -0.2977 0.5171 0.2430 0.029 Uiso calc R 1 H
H2A 0.1051 0.5152 0.3634 0.022 Uiso calc R 1 H
H2B 0.1107 0.3459 0.2968 0.022 Uiso calc R 1 H
H3A -0.0388 0.4741 0.1683 0.019 Uiso calc R 1 H
H3B -0.0532 0.6265 0.2484 0.019 Uiso calc R 1 H
H11A 0.3489 0.5112 0.4189 0.024 Uiso calc R 1 H
H11B 0.2891 0.5297 0.5193 0.024 Uiso calc R 1 H
H12A 0.4585 0.6771 0.5930 0.027 Uiso calc R 1 H
H12B 0.4059 0.7687 0.4878 0.027 Uiso calc R 1 H
H13A 0.5636 0.6417 0.3954 0.026 Uiso calc R 1 H
H13B 0.6296 0.7398 0.4935 0.026 Uiso calc R 1 H
H21A 0.4853 0.6140 0.1246 0.018 Uiso calc R 1 H
H21B 0.3467 0.5946 0.1009 0.018 Uiso calc R 1 H
H22A 0.4292 0.7814 -0.0154 0.021 Uiso calc R 1 H
H22B 0.3643 0.6218 -0.0742 0.021 Uiso calc R 1 H
H23A 0.5622 0.6659 -0.1387 0.022 Uiso calc R 1 H
H23B 0.6296 0.6620 -0.0235 0.022 Uiso calc R 1 H

loop_
_atom_site_aniso_label
_atom_site_aniso_U_11
_atom_site_aniso_U_22
_atom_site_aniso_U_33
_atom_site_aniso_U_12
_atom_site_aniso_U_13
_atom_site_aniso_U_23
P1 0.0113(2) 0.0122(2) 0.0136(2) -0.00021(14) -0.00108(14) 0.00052(14)
O1 0.0169(6) 0.0408(8) 0.0187(6) -0.0066(5) 0.0008(5) 0.0033(5)
O2 0.0181(6) 0.0404(8) 0.0173(6) 0.0000(5) 0.0033(5) 0.0089(5)
O3 0.0149(5) 0.0152(5) 0.0266(6) 0.0012(4) -0.0079(5) -0.0002(5)
O4 0.0153(5) 0.0137(5) 0.0225(6) 0.0005(4) -0.0035(4) -0.0002(4)
O5 0.0155(5) 0.0240(6) 0.0152(6) -0.0009(5) 0.0013(4) -0.0026(4)
C1 0.0178(8) 0.0180(8) 0.0176(8) 0.0003(6) 0.0032(6) 0.0002(6)
C2 0.0152(7) 0.0213(8) 0.0177(8) -0.0007(6) 0.0020(6) 0.0044(6)
C3 0.0164(7) 0.0167(8) 0.0148(7) -0.0009(6) 0.0000(6) 0.0024(6)
N11 0.0137(6) 0.0317(8) 0.0151(7) -0.0014(6) 0.0022(5) -0.0025(6)
C12 0.0214(8) 0.0245(9) 0.0213(8) 0.0000(7) 0.0028(6) -0.0052(7)
C13 0.0211(8) 0.0249(9) 0.0193(8) -0.0050(7) 0.0026(6) -0.0017(7)
N21 0.0141(6) 0.0165(6) 0.0139(6) -0.0004(5) 0.0013(5) -0.0014(5)
C22 0.0223(8) 0.0171(7) 0.0141(7) 0.0023(6) 0.0004(6) 0.0017(6)
C23 0.0230(8) 0.0152(8) 0.0173(8) -0.0026(6) 0.0056(6) 0.0009(6)

loop_
_atom_type_symbol
_atom_type_description
_atom_type_scat_dispersion_real
_atom_type_scat_dispersion_imag
_atom_type_scat_source
C C 0.0033 0.0016 'International Tables Vol C Tables 4.2.6.8 and 6.1.1.4'
H H 0.0000 0.0000 'International Tables Vol C Tables 4.2.6.8 and 6.1.1.4'
N N 0.0061 0.0033 'International Tables Vol C Tables 4.2.6.8 and 6.1.1.4'
O O 0.0106 0.0060 'International Tables Vol C Tables 4.2.6.8 and 6.1.1.4'
P P 0.1023 0.0942 'International Tables Vol C Tables 4.2.6.8 and 6.1.1.4'

loop_
_geom_angle_atom_site_label_1
_geom_angle_atom_site_label_2
_geom_angle_atom_site_label_3
_geom_angle_site_symmetry_1
_geom_angle_site_symmetry_3
_geom_angle
_geom_angle_publ_flag
O5 P1 O4 . . 114.90(7) no
O5 P1 O3 . . 111.31(6) no
O4 P1 O3 . . 106.01(6) no
O5 P1 C3 . . 109.15(7) no
O4 P1 C3 . . 107.90(7) no
O3 P1 C3 . . 107.24(7) no
P1 O3 H3 . . 109.5 no
O2 C1 O1 . . 123.41(15) no
O2 C1 C2 . . 119.11(14) no
O1 C1 C2 . . 117.38(14) no
C1 C2 C3 . . 116.08(13) no
C1 C2 H2A . . 108.3 no
C3 C2 H2A . . 108.3 no
C1 C2 H2B . . 108.3 no
C3 C2 H2B . . 108.3 no
H2A C2 H2B . . 107.4 no
C2 C3 P1 . . 110.77(10) no
C2 C3 H3A . . 109.5 no
P1 C3 H3A . . 109.5 no
C2 C3 H3B . . 109.5 no
P1 C3 H3B . . 109.5 no
H3A C3 H3B . . 108.1 no
C12 N11 C13 . 3_666 111.44(13) no
C12 N11 H11A . . 109.3 no
C13 N11 H11A 3_666 . 109.3 no
C12 N11 H11B . . 109.3 no
C13 N11 H11B 3_666 . 109.3 no
H11A N11 H11B . . 108.0 no
N11 C12 C13 . . 110.29(14) no
N11 C12 H12A . . 109.6 no
C13 C12 H12A . . 109.6 no
N11 C12 H12B . . 109.6 no
C13 C12 H12B . . 109.6 no
H12A C12 H12B . . 108.1 no
N11 C13 C12 3_666 . 110.49(14) no
N11 C13 H13A 3_666 . 109.6 no
C12 C13 H13A . . 109.6 no
N11 C13 H13B 3_666 . 109.6 no
C12 C13 H13B . . 109.6 no
H13A C13 H13B . . 108.1 no
C23 N21 C22 3_665 . 111.98(12) no
C23 N21 H21A 3_665 . 109.2 no
C22 N21 H21A . . 109.2 no
C23 N21 H21B 3_665 . 109.2 no
C22 N21 H21B . . 109.2 no
H21A N21 H21B . . 107.9 no
N21 C22 C23 . . 110.41(12) no
N21 C22 H22A . . 109.6 no
C23 C22 H22A . . 109.6 no
N21 C22 H22B . . 109.6 no
C23 C22 H22B . . 109.6 no
H22A C22 H22B . . 108.1 no
N21 C23 C22 3_665 . 111.03(13) no
N21 C23 H23A 3_665 . 109.4 no
C22 C23 H23A . . 109.4 no
N21 C23 H23B 3_665 . 109.4 no
C22 C23 H23B . . 109.4 no
H23A C23 H23B . . 108.0 no

loop_
_geom_bond_atom_site_label_1
_geom_bond_atom_site_label_2
_geom_bond_site_symmetry_2
_geom_bond_distance
_geom_bond_publ_flag
P1 O5 . 1.5047(11) no
P1 O4 . 1.5179(11) no
P1 O3 . 1.5739(11) no
P1 C3 . 1.8019(15) no
O1 C1 . 1.2628(19) no
O2 C1 . 1.2587(19) no
O3 H3 . 0.84 no
C1 C2 . 1.521(2) no
C2 C3 . 1.532(2) no
C2 H2A . 0.99 no
C2 H2B . 0.99 no
C3 H3A . 0.99 no
C3 H3B . 0.99 no
N11 C12 . 1.486(2) no
N11 C13 3_666 1.487(2) no
N11 H11A . 0.92 no
N11 H11B . 0.92 no
C12 C13 . 1.513(2) no
C12 H12A . 0.99 no
C12 H12B . 0.99 no
C13 N11 3_666 1.487(2) no
C13 H13A . 0.99 no
C13 H13B . 0.99 no
N21 C23 3_665 1.489(2) no
N21 C22 . 1.4901(19) no
N21 H21A . 0.92 no
N21 H21B . 0.92 no
C22 C23 . 1.510(2) no
C22 H22A . 0.99 no
C22 H22B . 0.99 no
C23 N21 3_665 1.489(2) no
C23 H23A . 0.99 no
C23 H23B . 0.99 no

loop_
_geom_hbond_atom_site_label_D
_geom_hbond_atom_site_label_H
_geom_hbond_atom_site_label_A
_geom_hbond_site_symmetry_A
_geom_hbond_distance_DH
_geom_hbond_distance_HA
_geom_hbond_distance_DA
_geom_hbond_angle_DHA
_geom_hbond_publ_flag
O3 H3 O4 2_455 0.84 1.74 2.535(2) 157 y
N11 H11A O1 . 0.92 1.78 2.686(2) 167 y
N11 H11B O5 3_566 0.92 1.72 2.640(2) 176 y
N21 H21A O4 2 0.92 1.82 2.738(2) 172 y
N21 H21B O1 . 0.92 2.43 2.992(2) 119 y
N21 H21B O2 . 0.92 1.79 2.690(2) 165 y
C13 H13B O2 4_676 0.99 2.41 3.243(2) 142 y
C22 H22A O5 4_675 0.99 2.47 3.349(2) 148 y
C22 H22B O3 3_565 0.99 2.34 3.227(2) 149 y

loop_
_geom_torsion_atom_site_label_1
_geom_torsion_atom_site_label_2
_geom_torsion_atom_site_label_3
_geom_torsion_atom_site_label_4
_geom_torsion_site_symmetry_1
_geom_torsion_site_symmetry_4
_geom_torsion
_geom_torsion_publ_flag
O2 C1 C2 C3 . . -20.5(2) no
O1 C1 C2 C3 . . 163.06(15) no
C1 C2 C3 P1 . . 171.29(11) no
O5 P1 C3 C2 . . 65.12(12) no
O4 P1 C3 C2 . . -60.36(12) no
O3 P1 C3 C2 . . -174.17(10) no
C13 N11 C12 C13 3_666 . 56.89(19) no
N11 C12 C13 N11 . 3_666 -56.34(18) no
C23 N21 C22 C23 3_665 . -55.72(18) no
N21 C22 C23 N21 . 3_665 55.18(17) no
